data_4346877
loop_
_publ_author_name
'Mendola, Daniele'
'Saleh, Nidal'
'Hellou, Nora'
'Vanthuyne, Nicolas'
'Roussel, Christian'
'Toupet, Lo\"ic'
'Castiglione, Franca'
'Melone, Federica'
'Caronna, Tullio'
'Fontana, Francesca'
'Mart\'i-Rujas, Javier'
'Parisini, Emilio'
'Malpezzi, Luciana'
'Mele, Andrea'
'Crassous, Jeanne'

_publ_section_title
;
 Synthesis and Structural Properties of Aza[n]helicene Platinum Complexes:
 Control of Cis and Trans Stereochemistry.
;
_journal_issue 5
_journal_name_full 'Inorganic chemistry'
_journal_page_first 2009
_journal_page_last 2017
_journal_paper_doi 10.1021/acs.inorgchem.5b02276
_journal_volume 55
_journal_year 2016
_chemical_formula_sum 'C43 H30 Cl2 N P Pt'
_chemical_formula_weight 857.64
_space_group_crystal_system orthorhombic
_space_group_IT_number 19
_space_group_name_Hall 'P 2ac 2ab'
_space_group_name_H-M_alt 'P 21 21 21'
_atom_sites_solution_hydrogens geom
_audit_creation_method SHELXL-2014/6
_cell_angle_alpha 90
_cell_angle_beta 90
_cell_angle_gamma 90
_cell_formula_units_Z 4
_cell_length_a 9.0829(2)
_cell_length_b 13.2809(3)
_cell_length_c 28.1212(6)
_cell_measurement_reflns_used 10355
_cell_measurement_temperature 150(2)
_cell_measurement_theta_max 29.5600
_cell_measurement_theta_min 3.4740
_cell_volume 3392.23(13)
_computing_cell_refinement 'CrysAlis RED, Oxford Diffraction Ltd.,Version 1.171.37.35'
_computing_data_collection 'CrysAlis CCD, Oxford Diffraction Ltd.,Version 1.171.37.35'
_computing_data_reduction 'CrysAlis RED, Oxford Diffraction Ltd.,Version 1.171.37.35'
_computing_molecular_graphics 'MERCURY 3.3(CCDC, 2014)'
_computing_publication_material 'WINGX (Farrugia, 1999)'
_computing_structure_refinement 'SHELXL-2014/6 (Sheldrick, 2014)'
_computing_structure_solution 'SIR-97_(Altomare & al., 1999)'
_diffrn_ambient_temperature 150(2)
_diffrn_detector 'CCD plate'
_diffrn_detector_area_resol_mean 16.1852
_diffrn_detector_type Sapphire3
_diffrn_measured_fraction_theta_full 0.997
_diffrn_measured_fraction_theta_max 0.998
_diffrn_measurement_device 'four-circle diffractometer'
_diffrn_measurement_device_type 'Xcalibur, Sapphire3'
_diffrn_radiation_monochromator graphite
_diffrn_radiation_probe x-ray
_diffrn_radiation_type 'Mo K\a'
_diffrn_radiation_wavelength 0.71073
_diffrn_reflns_av_R_equivalents 0.0346
_diffrn_reflns_av_unetI/netI 0.0344
_diffrn_reflns_Laue_measured_fraction_full 0.997
_diffrn_reflns_Laue_measured_fraction_max 0.998
_diffrn_reflns_limit_h_max 11
_diffrn_reflns_limit_h_min -11
_diffrn_reflns_limit_k_max 16
_diffrn_reflns_limit_k_min -16
_diffrn_reflns_limit_l_max 33
_diffrn_reflns_limit_l_min -35
_diffrn_reflns_number 27000
_diffrn_reflns_point_group_measured_fraction_full 0.998
_diffrn_reflns_point_group_measured_fraction_max 0.999
_diffrn_reflns_theta_full 25.242
_diffrn_reflns_theta_max 26.998
_diffrn_reflns_theta_min 3.068
_diffrn_source 'Enhance (Mo) X-ray Source'
_exptl_absorpt_coefficient_mu 4.375
_exptl_absorpt_correction_T_max 1.00000
_exptl_absorpt_correction_T_min 0.71394
_exptl_absorpt_correction_type multi-scan
_exptl_absorpt_process_details
;
CrysAlisPro, Agilent Technologies,
Version 1.171.37.31c (release 07-02-2014 CrysAlis171 .NET)
(compiled Feb  7 2014,14:07:06)
Empirical absorption correction using spherical harmonics,
 implemented in SCALE3 ABSPACK scaling algorithm.
;
_exptl_crystal_colour yellow
_exptl_crystal_density_diffrn 1.679
_exptl_crystal_description prism
_exptl_crystal_F_000 1688
_exptl_crystal_size_max 0.351
_exptl_crystal_size_mid 0.106
_exptl_crystal_size_min 0.060
_refine_diff_density_max 1.395
_refine_diff_density_min -0.661
_refine_diff_density_rms 0.081
_refine_ls_abs_structure_details
;
 Flack x determined using 3091 quotients [(I+)-(I-)]/[(I+)+(I-)]
 (Parsons, Flack and Wagner, Acta Cryst. B69 (2013) 249-259).
;
_refine_ls_abs_structure_Flack -0.018(3)
_refine_ls_extinction_method none
_refine_ls_goodness_of_fit_ref 1.047
_refine_ls_hydrogen_treatment constr
_refine_ls_matrix_type full
_refine_ls_number_parameters 433
_refine_ls_number_reflns 7418
_refine_ls_number_restraints 0
_refine_ls_restrained_S_all 1.047
_refine_ls_R_factor_all 0.0232
_refine_ls_R_factor_gt 0.0218
_refine_ls_shift/su_max 0.002
_refine_ls_shift/su_mean 0.000
_refine_ls_structure_factor_coef Fsqd
_refine_ls_weighting_details 'w=1/[\s^2^(Fo^2^)+(0.0210P)^2^+0.7977P] where P=(Fo^2^+2Fc^2^)/3'
_refine_ls_weighting_scheme calc
_refine_ls_wR_factor_gt 0.0465
_refine_ls_wR_factor_ref 0.0472
_reflns_Friedel_coverage 0.780
_reflns_Friedel_fraction_full 1.000
_reflns_Friedel_fraction_max 1.000
_reflns_number_gt 7219
_reflns_number_total 7418
_reflns_threshold_expression 'I > 2\s(I)'
_cod_data_source_file ic5b02276_si_006.cif
_cod_data_source_block shelx
_cod_database_code 4346877
_shelx_space_group_comment
;
The symmetry employed for this shelxl refinement is uniquely defined
by the following loop, which should always be used as a source of
symmetry information in preference to the above space-group names.
They are only intended as comments.
;
_shelxl_version_number 2014/6

loop_
_space_group_symop_operation_xyz
'x, y, z'
'-x+1/2, -y, z+1/2'
'x+1/2, -y+1/2, -z'
'-x, y+1/2, -z+1/2'

loop_
_atom_site_label
_atom_site_type_symbol
_atom_site_fract_x
_atom_site_fract_y
_atom_site_fract_z
_atom_site_U_iso_or_equiv
_atom_site_adp_type
_atom_site_occupancy
_atom_site_site_symmetry_order
_atom_site_calc_flag
_atom_site_refinement_flags_posn
_atom_site_refinement_flags_adp
Pt1 Pt 0.70819(2) 0.88195(2) 0.44567(2) 0.01299(5) Uani 1 1 d . .
P1 P 0.61241(14) 1.02376(9) 0.47414(4) 0.0135(2) Uani 1 1 d . .
Cl1 Cl 0.58457(14) 0.90959(9) 0.37499(4) 0.0225(3) Uani 1 1 d . .
Cl2 Cl 0.82159(13) 0.83982(9) 0.51530(4) 0.0205(3) Uani 1 1 d . .
N1 N 0.8159(4) 0.7628(3) 0.41056(13) 0.0157(8) Uani 1 1 d . .
C1 C 0.7424(5) 0.6878(4) 0.38655(16) 0.0160(11) Uani 1 1 d . .
C2 C 0.6022(5) 0.6589(4) 0.40306(16) 0.0168(10) Uani 1 1 d . .
H2 H 0.5570 0.6957 0.4281 0.020 Uiso 1 1 calc R U
C3 C 0.5307(5) 0.5789(4) 0.38356(17) 0.0206(11) Uani 1 1 d . .
H3 H 0.4371 0.5590 0.3953 0.025 Uiso 1 1 calc R U
C4 C 0.5962(6) 0.5257(4) 0.34592(17) 0.0214(11) Uani 1 1 d . .
H4 H 0.5477 0.4688 0.3327 0.026 Uiso 1 1 calc R U
C5 C 0.7300(6) 0.5555(4) 0.32810(16) 0.0189(10) Uani 1 1 d . .
H5 H 0.7721 0.5195 0.3023 0.023 Uiso 1 1 calc R U
C6 C 0.8059(5) 0.6382(3) 0.34725(14) 0.0148(9) Uani 1 1 d . .
C7 C 0.9515(5) 0.6705(4) 0.33165(16) 0.0171(10) Uani 1 1 d . .
C8 C 1.0195(5) 0.6390(4) 0.28812(17) 0.0209(11) Uani 1 1 d . .
C9 C 0.9438(6) 0.6087(4) 0.24579(17) 0.0255(11) Uani 1 1 d . .
C10 C 0.8001(6) 0.6481(4) 0.23143(16) 0.0263(11) Uani 1 1 d . .
C11 C 0.7369(6) 0.7335(4) 0.25183(18) 0.0243(12) Uani 1 1 d . .
H11 H 0.7885 0.7675 0.2765 0.029 Uiso 1 1 calc R U
C12 C 0.6025(6) 0.7701(5) 0.23746(19) 0.0307(13) Uani 1 1 d . .
H12 H 0.5625 0.8288 0.2519 0.037 Uiso 1 1 calc R U
C13 C 0.5251(7) 0.7201(5) 0.2014(2) 0.0386(16) Uani 1 1 d . .
H13 H 0.4301 0.7429 0.1922 0.046 Uiso 1 1 calc R U
C14 C 0.5855(7) 0.6401(5) 0.17985(19) 0.0399(17) Uani 1 1 d . .
H14 H 0.5326 0.6076 0.1550 0.048 Uiso 1 1 calc R U
C15 C 0.7252(7) 0.6024(4) 0.19290(17) 0.0334(14) Uani 1 1 d . .
C16 C 0.7942(9) 0.5228(5) 0.1676(2) 0.0436(16) Uani 1 1 d . .
H16 H 0.7397 0.4867 0.1443 0.052 Uiso 1 1 calc R U
C17 C 0.9350(9) 0.4976(5) 0.1759(2) 0.0449(18) Uani 1 1 d . .
H17 H 0.9815 0.4491 0.1561 0.054 Uiso 1 1 calc R U
C18 C 1.0173(7) 0.5425(5) 0.21429(19) 0.0329(14) Uani 1 1 d . .
C19 C 1.1691(7) 0.5253(5) 0.2203(2) 0.0398(17) Uani 1 1 d . .
H19 H 1.2170 0.4767 0.2009 0.048 Uiso 1 1 calc R U
C20 C 1.2477(6) 0.5764(5) 0.2528(2) 0.0352(15) Uani 1 1 d . .
H20 H 1.3521 0.5730 0.2522 0.042 Uiso 1 1 calc R U
C21 C 1.1767(5) 0.6358(4) 0.28841(18) 0.0270(13) Uani 1 1 d . .
C22 C 1.2561(6) 0.6892(5) 0.3236(2) 0.0307(14) Uani 1 1 d . .
H22 H 1.3606 0.6903 0.3221 0.037 Uiso 1 1 calc R U
C23 C 1.1877(6) 0.7387(4) 0.35942(18) 0.0247(12) Uani 1 1 d . .
H23 H 1.2417 0.7806 0.3805 0.030 Uiso 1 1 calc R U
C24 C 1.0333(5) 0.7264(4) 0.36470(17) 0.0176(10) Uani 1 1 d . .
C25 C 0.9575(5) 0.7741(4) 0.40254(16) 0.0175(10) Uani 1 1 d . .
H25 H 1.0120 0.8166 0.4232 0.021 Uiso 1 1 calc R U
C26 C 0.6790(4) 1.1344(3) 0.44267(16) 0.0171(9) Uani 1 1 d . .
C27 C 0.7703(5) 1.1247(4) 0.40296(16) 0.0212(10) Uani 1 1 d . .
H27 H 0.7983 1.0597 0.3922 0.025 Uiso 1 1 calc R U
C28 C 0.8200(6) 1.2094(4) 0.37924(19) 0.0276(13) Uani 1 1 d . .
H28 H 0.8821 1.2025 0.3522 0.033 Uiso 1 1 calc R U
C29 C 0.7800(6) 1.3029(4) 0.39466(18) 0.0270(12) Uani 1 1 d . .
H29 H 0.8131 1.3607 0.3779 0.032 Uiso 1 1 calc R U
C30 C 0.6926(6) 1.3142(4) 0.43398(18) 0.0276(12) Uani 1 1 d . .
H30 H 0.6660 1.3797 0.4445 0.033 Uiso 1 1 calc R U
C31 C 0.6429(5) 1.2307(4) 0.45842(17) 0.0210(11) Uani 1 1 d . .
H31 H 0.5840 1.2389 0.4861 0.025 Uiso 1 1 calc R U
C32 C 0.6526(5) 1.0551(4) 0.53645(16) 0.0146(10) Uani 1 1 d . .
C33 C 0.7789(5) 1.1093(4) 0.54755(15) 0.0195(9) Uani 1 1 d . .
H33 H 0.8443 1.1292 0.5229 0.023 Uiso 1 1 calc R U
C34 C 0.8098(5) 1.1346(4) 0.59423(16) 0.0207(10) Uani 1 1 d . .
H34 H 0.8954 1.1728 0.6015 0.025 Uiso 1 1 calc R U
C35 C 0.7167(6) 1.1043(4) 0.63040(16) 0.0230(10) Uani 1 1 d . .
H35 H 0.7374 1.1222 0.6624 0.028 Uiso 1 1 calc R U
C36 C 0.5937(6) 1.0482(4) 0.61971(18) 0.0246(12) Uani 1 1 d . .
H36 H 0.5305 1.0265 0.6446 0.029 Uiso 1 1 calc R U
C37 C 0.5609(5) 1.0227(4) 0.57306(17) 0.0202(11) Uani 1 1 d . .
H37 H 0.4763 0.9833 0.5661 0.024 Uiso 1 1 calc R U
C38 C 0.4135(5) 1.0242(4) 0.46945(16) 0.0155(10) Uani 1 1 d . .
C39 C 0.3327(5) 1.1040(4) 0.45123(17) 0.0199(10) Uani 1 1 d . .
H39 H 0.3818 1.1633 0.4410 0.024 Uiso 1 1 calc R U
C40 C 0.1801(5) 1.0976(4) 0.44789(18) 0.0252(11) Uani 1 1 d . .
H40 H 0.1251 1.1520 0.4350 0.030 Uiso 1 1 calc R U
C41 C 0.1089(6) 1.0115(4) 0.46341(18) 0.0247(12) Uani 1 1 d . .
H41 H 0.0046 1.0077 0.4617 0.030 Uiso 1 1 calc R U
C42 C 0.1866(5) 0.9317(4) 0.48120(17) 0.0228(11) Uani 1 1 d . .
H42 H 0.1364 0.8731 0.4918 0.027 Uiso 1 1 calc R U
C43 C 0.3400(5) 0.9367(4) 0.48372(17) 0.0193(11) Uani 1 1 d . .
H43 H 0.3945 0.8806 0.4951 0.023 Uiso 1 1 calc R U

loop_
_atom_site_aniso_label
_atom_site_aniso_U_11
_atom_site_aniso_U_22
_atom_site_aniso_U_33
_atom_site_aniso_U_23
_atom_site_aniso_U_13
_atom_site_aniso_U_12
Pt1 0.01421(8) 0.01278(8) 0.01197(7) -0.00021(8) -0.00097(7) 0.00050(8)
P1 0.0143(6) 0.0125(6) 0.0137(6) 0.0004(5) -0.0005(5) -0.0004(5)
Cl1 0.0295(7) 0.0232(7) 0.0148(5) 0.0012(5) -0.0069(5) 0.0038(5)
Cl2 0.0249(6) 0.0199(6) 0.0166(5) -0.0012(5) -0.0073(4) 0.0048(5)
N1 0.018(2) 0.016(2) 0.0134(18) -0.0018(15) -0.0003(16) 0.0021(17)
C1 0.016(3) 0.016(2) 0.016(2) 0.0001(19) -0.0035(17) 0.0013(18)
C2 0.018(2) 0.018(3) 0.014(2) 0.0015(19) 0.0060(18) 0.004(2)
C3 0.018(2) 0.019(3) 0.025(3) 0.002(2) 0.003(2) -0.003(2)
C4 0.026(3) 0.016(3) 0.022(3) 0.000(2) -0.002(2) -0.003(2)
C5 0.028(3) 0.012(2) 0.017(2) -0.0008(18) 0.003(2) 0.004(2)
C6 0.018(2) 0.015(2) 0.012(2) 0.0029(17) 0.0003(18) 0.002(2)
C7 0.018(2) 0.017(3) 0.016(2) 0.004(2) 0.0021(19) 0.0048(19)
C8 0.025(3) 0.018(3) 0.019(2) 0.004(2) 0.008(2) 0.003(2)
C9 0.037(3) 0.022(3) 0.018(2) -0.001(2) 0.010(2) -0.003(3)
C10 0.034(3) 0.031(3) 0.014(2) 0.000(2) 0.002(2) -0.013(3)
C11 0.029(3) 0.026(3) 0.019(2) 0.004(2) -0.003(2) -0.006(2)
C12 0.029(3) 0.039(4) 0.024(3) 0.011(3) -0.005(2) -0.009(3)
C13 0.032(3) 0.052(4) 0.032(3) 0.014(3) -0.010(3) -0.014(3)
C14 0.043(4) 0.055(5) 0.021(3) 0.004(3) -0.010(2) -0.027(3)
C15 0.051(4) 0.033(3) 0.016(2) 0.000(2) 0.007(2) -0.018(3)
C16 0.066(5) 0.045(4) 0.019(3) -0.004(3) 0.002(3) -0.017(4)
C17 0.083(6) 0.028(4) 0.024(3) -0.011(3) 0.021(3) -0.009(3)
C18 0.047(4) 0.027(3) 0.025(3) -0.001(2) 0.017(3) 0.001(3)
C19 0.059(5) 0.030(3) 0.030(3) -0.002(3) 0.024(3) 0.013(3)
C20 0.031(3) 0.039(4) 0.036(3) 0.011(3) 0.019(2) 0.013(3)
C21 0.025(3) 0.029(3) 0.028(3) 0.008(2) 0.011(2) 0.006(2)
C22 0.016(3) 0.039(4) 0.038(3) 0.012(3) 0.003(2) 0.007(2)
C23 0.017(3) 0.029(3) 0.028(3) 0.008(2) -0.001(2) 0.001(2)
C24 0.015(2) 0.020(3) 0.019(2) 0.005(2) -0.0003(19) 0.004(2)
C25 0.019(3) 0.020(3) 0.013(2) 0.000(2) -0.0048(19) 0.002(2)
C26 0.015(2) 0.017(2) 0.019(2) 0.004(2) -0.0030(18) -0.0025(17)
C27 0.022(2) 0.020(3) 0.022(2) 0.003(2) 0.0018(18) -0.001(2)
C28 0.026(3) 0.030(3) 0.027(3) 0.005(2) 0.003(2) -0.005(2)
C29 0.031(3) 0.024(3) 0.026(3) 0.013(2) -0.006(2) -0.010(3)
C30 0.032(3) 0.016(3) 0.034(3) 0.004(2) -0.007(2) -0.003(2)
C31 0.022(3) 0.017(3) 0.024(3) 0.000(2) -0.002(2) -0.002(2)
C32 0.017(2) 0.012(2) 0.015(2) -0.0019(18) -0.0012(17) 0.0025(18)
C33 0.020(2) 0.020(2) 0.018(2) -0.002(2) 0.0010(19) -0.003(2)
C34 0.020(2) 0.018(3) 0.024(2) -0.002(2) -0.006(2) -0.003(2)
C35 0.030(3) 0.021(3) 0.017(2) -0.002(2) -0.007(2) 0.006(3)
C36 0.027(3) 0.029(3) 0.018(3) 0.002(2) 0.002(2) -0.001(2)
C37 0.020(3) 0.020(3) 0.020(2) -0.001(2) 0.0006(19) -0.005(2)
C38 0.016(2) 0.017(3) 0.014(2) -0.0041(19) 0.0007(18) 0.001(2)
C39 0.020(2) 0.017(3) 0.022(2) 0.000(2) -0.0025(19) 0.0007(18)
C40 0.020(2) 0.027(3) 0.029(3) -0.003(2) -0.004(2) 0.005(2)
C41 0.015(2) 0.034(3) 0.025(3) -0.012(2) -0.001(2) -0.002(2)
C42 0.019(3) 0.028(3) 0.021(2) -0.002(2) -0.002(2) -0.009(2)
C43 0.021(3) 0.018(3) 0.019(2) 0.001(2) 0.0022(19) -0.003(2)

loop_
_atom_type_symbol
_atom_type_description
_atom_type_scat_dispersion_real
_atom_type_scat_dispersion_imag
_atom_type_scat_source
C C 0.0033 0.0016 'International Tables Vol C Tables 4.2.6.8 and 6.1.1.4'
H H 0.0000 0.0000 'International Tables Vol C Tables 4.2.6.8 and 6.1.1.4'
N N 0.0061 0.0033 'International Tables Vol C Tables 4.2.6.8 and 6.1.1.4'
P P 0.1023 0.0942 'International Tables Vol C Tables 4.2.6.8 and 6.1.1.4'
Cl Cl 0.1484 0.1585 'International Tables Vol C Tables 4.2.6.8 and 6.1.1.4'
Pt Pt -1.7033 8.3905 'International Tables Vol C Tables 4.2.6.8 and 6.1.1.4'

loop_
_geom_angle_atom_site_label_1
_geom_angle_atom_site_label_2
_geom_angle_atom_site_label_3
_geom_angle
N1 Pt1 P1 170.70(11)
N1 Pt1 Cl2 90.48(11)
P1 Pt1 Cl2 94.31(4)
N1 Pt1 Cl1 86.67(11)
P1 Pt1 Cl1 89.15(4)
Cl2 Pt1 Cl1 174.67(5)
C38 P1 C26 107.1(2)
C38 P1 C32 105.5(2)
C26 P1 C32 102.4(2)
C38 P1 Pt1 111.49(16)
C26 P1 Pt1 112.27(15)
C32 P1 Pt1 117.23(16)
C25 N1 C1 118.3(4)
C25 N1 Pt1 116.7(3)
C1 N1 Pt1 123.3(3)
N1 C1 C2 118.3(4)
N1 C1 C6 121.6(4)
C2 C1 C6 120.1(4)
C3 C2 C1 120.7(4)
C3 C2 H2 119.6
C1 C2 H2 119.6
C2 C3 C4 119.6(5)
C2 C3 H3 120.2
C4 C3 H3 120.2
C5 C4 C3 120.3(5)
C5 C4 H4 119.8
C3 C4 H4 119.8
C4 C5 C6 121.3(4)
C4 C5 H5 119.3
C6 C5 H5 119.3
C5 C6 C1 117.7(4)
C5 C6 C7 124.0(4)
C1 C6 C7 118.0(4)
C24 C7 C8 119.5(4)
C24 C7 C6 115.9(4)
C8 C7 C6 124.2(4)
C21 C8 C9 118.4(4)
C21 C8 C7 115.7(5)
C9 C8 C7 125.8(4)
C18 C9 C8 117.9(5)
C18 C9 C10 118.0(5)
C8 C9 C10 123.9(5)
C11 C10 C15 117.7(5)
C11 C10 C9 123.0(5)
C15 C10 C9 119.1(5)
C12 C11 C10 122.2(5)
C12 C11 H11 118.9
C10 C11 H11 118.9
C11 C12 C13 119.4(6)
C11 C12 H12 120.3
C13 C12 H12 120.3
C14 C13 C12 119.8(6)
C14 C13 H13 120.1
C12 C13 H13 120.1
C13 C14 C15 122.1(5)
C13 C14 H14 118.9
C15 C14 H14 118.9
C14 C15 C10 118.6(6)
C14 C15 C16 122.0(6)
C10 C15 C16 119.4(6)
C17 C16 C15 121.2(6)
C17 C16 H16 119.4
C15 C16 H16 119.4
C16 C17 C18 121.4(6)
C16 C17 H17 119.3
C18 C17 H17 119.3
C19 C18 C9 119.2(6)
C19 C18 C17 122.0(6)
C9 C18 C17 118.8(6)
C20 C19 C18 121.3(5)
C20 C19 H19 119.4
C18 C19 H19 119.4
C19 C20 C21 121.1(5)
C19 C20 H20 119.5
C21 C20 H20 119.5
C22 C21 C20 122.4(5)
C22 C21 C8 119.9(5)
C20 C21 C8 117.6(5)
C23 C22 C21 122.0(5)
C23 C22 H22 119.0
C21 C22 H22 119.0
C22 C23 C24 118.4(5)
C22 C23 H23 120.8
C24 C23 H23 120.8
C7 C24 C25 118.5(4)
C7 C24 C23 121.0(5)
C25 C24 C23 120.5(5)
N1 C25 C24 123.6(5)
N1 C25 H25 118.2
C24 C25 H25 118.2
C31 C26 C27 118.7(4)
C31 C26 P1 120.6(4)
C27 C26 P1 120.8(4)
C28 C27 C26 120.3(5)
C28 C27 H27 119.9
C26 C27 H27 119.9
C29 C28 C27 120.0(5)
C29 C28 H28 120.0
C27 C28 H28 120.0
C28 C29 C30 120.7(5)
C28 C29 H29 119.6
C30 C29 H29 119.6
C29 C30 C31 120.2(5)
C29 C30 H30 119.9
C31 C30 H30 119.9
C30 C31 C26 120.1(5)
C30 C31 H31 119.9
C26 C31 H31 119.9
C33 C32 C37 119.2(4)
C33 C32 P1 119.7(3)
C37 C32 P1 121.1(4)
C34 C33 C32 120.4(4)
C34 C33 H33 119.8
C32 C33 H33 119.8
C35 C34 C33 120.2(5)
C35 C34 H34 119.9
C33 C34 H34 119.9
C36 C35 C34 119.6(4)
C36 C35 H35 120.2
C34 C35 H35 120.2
C35 C36 C37 120.9(5)
C35 C36 H36 119.6
C37 C36 H36 119.6
C36 C37 C32 119.7(5)
C36 C37 H37 120.2
C32 C37 H37 120.2
C39 C38 C43 119.3(4)
C39 C38 P1 123.8(4)
C43 C38 P1 116.9(4)
C38 C39 C40 120.3(5)
C38 C39 H39 119.8
C40 C39 H39 119.8
C41 C40 C39 119.6(5)
C41 C40 H40 120.2
C39 C40 H40 120.2
C42 C41 C40 120.9(5)
C42 C41 H41 119.5
C40 C41 H41 119.5
C41 C42 C43 119.8(5)
C41 C42 H42 120.1
C43 C42 H42 120.1
C42 C43 C38 120.0(5)
C42 C43 H43 120.0
C38 C43 H43 120.0

loop_
_geom_bond_atom_site_label_1
_geom_bond_atom_site_label_2
_geom_bond_distance
Pt1 N1 2.106(4)
Pt1 P1 2.2238(12)
Pt1 Cl2 2.2823(11)
Pt1 Cl1 2.3121(11)
P1 C38 1.812(5)
P1 C26 1.819(5)
P1 C32 1.838(5)
N1 C25 1.314(6)
N1 C1 1.376(6)
C1 C2 1.409(6)
C1 C6 1.410(6)
C2 C3 1.361(7)
C2 H2 0.9500
C3 C4 1.405(7)
C3 H3 0.9500
C4 C5 1.373(7)
C4 H4 0.9500
C5 C6 1.404(6)
C5 H5 0.9500
C6 C7 1.458(6)
C7 C24 1.402(7)
C7 C8 1.433(6)
C8 C21 1.429(7)
C8 C9 1.432(7)
C9 C18 1.416(7)
C9 C10 1.463(8)
C10 C11 1.394(7)
C10 C15 1.416(7)
C11 C12 1.375(8)
C11 H11 0.9500
C12 C13 1.402(8)
C12 H12 0.9500
C13 C14 1.341(9)
C13 H13 0.9500
C14 C15 1.413(9)
C14 H14 0.9500
C15 C16 1.421(9)
C16 C17 1.343(10)
C16 H16 0.9500
C17 C18 1.442(9)
C17 H17 0.9500
C18 C19 1.408(9)
C19 C20 1.345(9)
C19 H19 0.9500
C20 C21 1.428(7)
C20 H20 0.9500
C21 C22 1.415(8)
C22 C23 1.354(8)
C22 H22 0.9500
C23 C24 1.420(7)
C23 H23 0.9500
C24 C25 1.417(7)
C25 H25 0.9500
C26 C31 1.392(7)
C26 C27 1.397(6)
C27 C28 1.384(7)
C27 H27 0.9500
C28 C29 1.364(8)
C28 H28 0.9500
C29 C30 1.370(8)
C29 H29 0.9500
C30 C31 1.380(7)
C30 H30 0.9500
C31 H31 0.9500
C32 C33 1.390(6)
C32 C37 1.392(6)
C33 C34 1.384(6)
C33 H33 0.9500
C34 C35 1.382(7)
C34 H34 0.9500
C35 C36 1.376(7)
C35 H35 0.9500
C36 C37 1.387(7)
C36 H36 0.9500
C37 H37 0.9500
C38 C39 1.387(7)
C38 C43 1.399(7)
C39 C40 1.392(6)
C39 H39 0.9500
C40 C41 1.385(7)
C40 H40 0.9500
C41 C42 1.368(8)
C41 H41 0.9500
C42 C43 1.396(7)
C42 H42 0.9500
C43 H43 0.9500

loop_
_geom_torsion_atom_site_label_1
_geom_torsion_atom_site_label_2
_geom_torsion_atom_site_label_3
_geom_torsion_atom_site_label_4
_geom_torsion
C25 N1 C1 C2 164.6(4)
Pt1 N1 C1 C2 -31.2(6)
C25 N1 C1 C6 -13.4(7)
Pt1 N1 C1 C6 150.7(3)
N1 C1 C2 C3 -173.7(4)
C6 C1 C2 C3 4.5(7)
C1 C2 C3 C4 -1.3(7)
C2 C3 C4 C5 -1.5(7)
C3 C4 C5 C6 1.0(7)
C4 C5 C6 C1 2.1(7)
C4 C5 C6 C7 176.7(4)
N1 C1 C6 C5 173.3(4)
C2 C1 C6 C5 -4.8(7)
N1 C1 C6 C7 -1.6(6)
C2 C1 C6 C7 -179.7(4)
C5 C6 C7 C24 -156.6(4)
C1 C6 C7 C24 18.0(6)
C5 C6 C7 C8 15.9(7)
C1 C6 C7 C8 -169.5(4)
C24 C7 C8 C21 21.1(7)
C6 C7 C8 C21 -151.1(5)
C24 C7 C8 C9 -160.5(5)
C6 C7 C8 C9 27.2(8)
C21 C8 C9 C18 24.1(8)
C7 C8 C9 C18 -154.1(5)
C21 C8 C9 C10 -151.0(5)
C7 C8 C9 C10 30.7(8)
C18 C9 C10 C11 -161.2(5)
C8 C9 C10 C11 13.9(8)
C18 C9 C10 C15 14.2(7)
C8 C9 C10 C15 -170.6(5)
C15 C10 C11 C12 3.7(8)
C9 C10 C11 C12 179.2(5)
C10 C11 C12 C13 0.4(8)
C11 C12 C13 C14 -2.9(9)
C12 C13 C14 C15 1.2(9)
C13 C14 C15 C10 3.0(8)
C13 C14 C15 C16 -174.8(6)
C11 C10 C15 C14 -5.3(7)
C9 C10 C15 C14 179.0(5)
C11 C10 C15 C16 172.6(5)
C9 C10 C15 C16 -3.1(7)
C14 C15 C16 C17 170.2(6)
C10 C15 C16 C17 -7.6(9)
C15 C16 C17 C18 6.8(10)
C8 C9 C18 C19 -12.7(8)
C10 C9 C18 C19 162.7(5)
C8 C9 C18 C17 169.5(5)
C10 C9 C18 C17 -15.1(8)
C16 C17 C18 C19 -172.8(6)
C16 C17 C18 C9 4.8(9)
C9 C18 C19 C20 -5.3(9)
C17 C18 C19 C20 172.4(6)
C18 C19 C20 C21 11.8(9)
C19 C20 C21 C22 179.0(6)
C19 C20 C21 C8 0.0(8)
C9 C8 C21 C22 163.1(5)
C7 C8 C21 C22 -18.4(7)
C9 C8 C21 C20 -17.9(7)
C7 C8 C21 C20 160.6(5)
C20 C21 C22 C23 -174.6(5)
C8 C21 C22 C23 4.4(8)
C21 C22 C23 C24 7.5(8)
C8 C7 C24 C25 167.3(4)
C6 C7 C24 C25 -19.8(6)
C8 C7 C24 C23 -10.1(7)
C6 C7 C24 C23 162.7(4)
C22 C23 C24 C7 -4.6(8)
C22 C23 C24 C25 178.0(5)
C1 N1 C25 C24 11.8(7)
Pt1 N1 C25 C24 -153.4(4)
C7 C24 C25 N1 5.3(7)
C23 C24 C25 N1 -177.2(5)
C38 P1 C26 C31 63.7(4)
C32 P1 C26 C31 -47.0(4)
Pt1 P1 C26 C31 -173.6(3)
C38 P1 C26 C27 -117.8(4)
C32 P1 C26 C27 131.5(4)
Pt1 P1 C26 C27 4.9(4)
C31 C26 C27 C28 -1.7(7)
P1 C26 C27 C28 179.9(4)
C26 C27 C28 C29 0.0(8)
C27 C28 C29 C30 1.0(8)
C28 C29 C30 C31 -0.4(8)
C29 C30 C31 C26 -1.3(8)
C27 C26 C31 C30 2.3(7)
P1 C26 C31 C30 -179.2(4)
C38 P1 C32 C33 -147.5(4)
C26 P1 C32 C33 -35.6(4)
Pt1 P1 C32 C33 87.8(4)
C38 P1 C32 C37 34.6(5)
C26 P1 C32 C37 146.5(4)
Pt1 P1 C32 C37 -90.1(4)
C37 C32 C33 C34 -2.8(7)
P1 C32 C33 C34 179.3(4)
C32 C33 C34 C35 1.2(7)
C33 C34 C35 C36 0.6(8)
C34 C35 C36 C37 -0.9(8)
C35 C36 C37 C32 -0.7(8)
C33 C32 C37 C36 2.5(7)
P1 C32 C37 C36 -179.6(4)
C26 P1 C38 C39 -8.8(5)
C32 P1 C38 C39 99.8(4)
Pt1 P1 C38 C39 -132.0(4)
C26 P1 C38 C43 168.9(4)
C32 P1 C38 C43 -82.6(4)
Pt1 P1 C38 C43 45.7(4)
C43 C38 C39 C40 1.0(7)
P1 C38 C39 C40 178.6(4)
C38 C39 C40 C41 0.8(8)
C39 C40 C41 C42 -1.2(8)
C40 C41 C42 C43 -0.2(8)
C41 C42 C43 C38 2.0(8)
C39 C38 C43 C42 -2.4(7)
P1 C38 C43 C42 179.8(4)
